data_7227617
loop_
_publ_author_name
'Ding, Bin'
'Wu, Jie'
'Wu, Xiang Xia'
'Huo, Jian Zhong'
'Zhu, Zhao Zhou'
'Liu, Yuan Yuan'
'Shi, Fang Xue'

_publ_section_title
;
 Syntheses, structural diversities and characterization of a series of
 coordination polymers with two isomeric oxadiazol-pyridine ligands
;
_journal_issue 16
_journal_name_full 'RSC Adv.'
_journal_page_first 9704
_journal_paper_doi 10.1039/C6RA28153B
_journal_volume 7
_journal_year 2017
_chemical_formula_sum 'C20 H14 Cd2 N10 O2 S4'
_chemical_formula_weight 779.45
_chemical_name_systematic
; 
 ? 
;
_space_group_IT_number 15
_symmetry_cell_setting monoclinic
_symmetry_space_group_name_Hall '-C 2yc'
_symmetry_space_group_name_H-M 'C 1 2/c 1'
_atom_sites_solution_hydrogens geom
_atom_sites_solution_primary direct
_atom_sites_solution_secondary difmap
_audit_creation_method SHELXL-97
_audit_update_record
;
2016-06-20 deposited with the CCDC.
2017-01-29 downloaded from the CCDC.
;
_cell_angle_alpha 90.00
_cell_angle_beta 112.998(11)
_cell_angle_gamma 90.00
_cell_formula_units_Z 4
_cell_length_a 12.402(4)
_cell_length_b 15.825(5)
_cell_length_c 14.732(5)
_cell_measurement_reflns_used 8295
_cell_measurement_temperature 299(2)
_cell_measurement_theta_max 27.425
_cell_measurement_theta_min 2.980
_cell_volume 2661.5(15)
_computing_cell_refinement 'Bruker SMART'
_computing_data_collection 'Bruker SMART'
_computing_data_reduction 'Bruker SAINT'
_computing_molecular_graphics 'Bruker SHELXTL'
_computing_publication_material 'Bruker SHELXTL'
_computing_structure_refinement 'SHELXL-97 (Sheldrick, 1997)'
_computing_structure_solution 'SHELXS-97 (Sheldrick, 1990)'
_diffrn_ambient_temperature 299(2)
_diffrn_measured_fraction_theta_full 0.989
_diffrn_measured_fraction_theta_max 0.989
_diffrn_measurement_device_type 'CCD area detector'
_diffrn_measurement_method 'phi and omega scans'
_diffrn_radiation_monochromator graphite
_diffrn_radiation_source 'fine-focus sealed tube'
_diffrn_radiation_type MoK\a
_diffrn_radiation_wavelength 0.71073
_diffrn_reflns_av_R_equivalents 0.0327
_diffrn_reflns_av_sigmaI/netI 0.0176
_diffrn_reflns_limit_h_max 15
_diffrn_reflns_limit_h_min -15
_diffrn_reflns_limit_k_max 19
_diffrn_reflns_limit_k_min -19
_diffrn_reflns_limit_l_max 18
_diffrn_reflns_limit_l_min -15
_diffrn_reflns_number 20127
_diffrn_reflns_theta_full 26.00
_diffrn_reflns_theta_max 26.00
_diffrn_reflns_theta_min 3.00
_exptl_absorpt_coefficient_mu 1.952
_exptl_absorpt_correction_T_max 0.7453
_exptl_absorpt_correction_T_min 0.6734
_exptl_absorpt_correction_type multi-scan
_exptl_absorpt_process_details SADABS
_exptl_crystal_colour COLORLESS
_exptl_crystal_density_diffrn 1.945
_exptl_crystal_density_meas ?
_exptl_crystal_density_method 'not measured'
_exptl_crystal_description BLOCK
_exptl_crystal_F_000 1520
_exptl_crystal_size_max 0.22
_exptl_crystal_size_mid 0.20
_exptl_crystal_size_min 0.16
_refine_diff_density_max 1.125
_refine_diff_density_min -1.074
_refine_diff_density_rms 0.286
_refine_ls_extinction_coef 0.0080(4)
_refine_ls_extinction_expression Fc^*^=kFc[1+0.001xFc^2^\l^3^/sin(2\q)]^-1/4^
_refine_ls_extinction_method SHELXL
_refine_ls_goodness_of_fit_ref 1.168
_refine_ls_hydrogen_treatment mixed
_refine_ls_matrix_type full
_refine_ls_number_parameters 176
_refine_ls_number_reflns 2596
_refine_ls_number_restraints 0
_refine_ls_restrained_S_all 1.168
_refine_ls_R_factor_all 0.0363
_refine_ls_R_factor_gt 0.0292
_refine_ls_shift/su_max 0.000
_refine_ls_shift/su_mean 0.000
_refine_ls_structure_factor_coef Fsqd
_refine_ls_weighting_details 'calc w=1/[\s^2^(Fo^2^)+(0.0440P)^2^+12.2420P] where P=(Fo^2^+2Fc^2^)/3'
_refine_ls_weighting_scheme calc
_refine_ls_wR_factor_gt 0.0719
_refine_ls_wR_factor_ref 0.0934
_reflns_number_gt 2328
_reflns_number_total 2596
_reflns_threshold_expression >2sigma(I)
_cod_data_source_file c6ra28153b2.cif
_cod_data_source_block 2
_cod_depositor_comments
;
The following automatic conversions were performed:

'_symmetry_cell_setting' value 'Monoclinic' changed to 'monoclinic'
according to
/usr/data/users/saulius/crontab/automatic-downloads/rss-feeds/RSC/lib/dictionaries/cif_core.dic
dictionary named 'cif_core.dic' version 2.4.2 from 2011-04-26.

'_exptl_absorpt_correction_type' value 'MULTI-SCAN' changed to
'multi-scan' according to
/usr/data/users/saulius/crontab/automatic-downloads/rss-feeds/RSC/lib/dictionaries/cif_core.dic
dictionary named 'cif_core.dic' version 2.4.2 from 2011-04-26.

'_exptl_crystal_density_meas' value 'NONE' was changed to '?' - the
value is perceived as not measured.

Automatic conversion script
Id: cif_fix_values 4268 2015-11-12 08:31:59Z antanas 
;
_cod_original_cell_volume 2661.6(15)
_cod_original_sg_symbol_H-M C2/c
_cod_database_code 7227617

loop_
_symmetry_equiv_pos_as_xyz
'x, y, z'
'-x, y, -z+1/2'
'x+1/2, y+1/2, z'
'-x+1/2, y+1/2, -z+1/2'
'-x, -y, -z'
'x, -y, z-1/2'
'-x+1/2, -y+1/2, -z'
'x+1/2, -y+1/2, z-1/2'

loop_
_atom_site_label
_atom_site_type_symbol
_atom_site_fract_x
_atom_site_fract_y
_atom_site_fract_z
_atom_site_U_iso_or_equiv
_atom_site_adp_type
_atom_site_occupancy
_atom_site_symmetry_multiplicity
_atom_site_calc_flag
_atom_site_refinement_flags
Cd1 Cd 0.0000 0.70321(3) 0.2500 0.02757(17) Uani 1 2 d S
Cd2 Cd 0.7500 0.7500 0.5000 0.02800(17) Uani 1 2 d S
S1 S -0.33984(10) 0.79819(9) 0.30614(9) 0.0432(3) Uani 1 1 d .
S2 S 0.11005(9) 0.69402(9) 0.44919(9) 0.0430(3) Uani 1 1 d .
O1 O 0.2659(2) 0.49996(17) 0.2462(2) 0.0324(6) Uani 1 1 d .
N1 N 0.6366(3) 0.6225(2) 0.4522(3) 0.0331(8) Uani 1 1 d .
N2 N 0.2601(3) 0.6177(2) 0.3252(3) 0.0327(8) Uani 1 1 d .
N3 N 0.1453(3) 0.5966(2) 0.2597(3) 0.0296(7) Uani 1 1 d .
N4 N -0.1365(3) 0.7941(2) 0.2659(3) 0.0368(8) Uani 1 1 d .
N5 N -0.0942(3) 0.6817(3) 0.4864(3) 0.0375(8) Uani 1 1 d .
C1 C 0.5194(3) 0.6248(3) 0.4019(3) 0.0304(8) Uani 1 1 d .
H1 H 0.4810 0.6765 0.3922 0.037 Uiso 1 1 calc R
C2 C 0.6902(4) 0.5465(3) 0.4660(3) 0.0378(10) Uani 1 1 d .
H2 H 0.7707 0.5443 0.5018 0.045 Uiso 1 1 calc R
C3 C 0.6315(4) 0.4722(3) 0.4297(4) 0.0420(11) Uani 1 1 d .
H3 H 0.6718 0.4212 0.4402 0.050 Uiso 1 1 calc R
C4 C 0.5117(4) 0.4747(3) 0.3774(3) 0.0365(9) Uani 1 1 d .
H4 H 0.4702 0.4254 0.3514 0.044 Uiso 1 1 calc R
C5 C 0.4544(3) 0.5520(2) 0.3643(3) 0.0276(8) Uani 1 1 d .
C6 C 0.3265(3) 0.5596(2) 0.3136(3) 0.0256(8) Uani 1 1 d .
C7 C 0.1523(3) 0.5275(2) 0.2150(3) 0.0282(8) Uani 1 1 d .
C8 C 0.0593(4) 0.4787(3) 0.1397(4) 0.0444(11) Uani 1 1 d .
H8A H -0.0109 0.5120 0.1140 0.067 Uiso 1 1 calc R
H8B H 0.0447 0.4280 0.1686 0.067 Uiso 1 1 calc R
H8C H 0.0835 0.4644 0.0871 0.067 Uiso 1 1 calc R
C9 C -0.2203(3) 0.7952(2) 0.2829(3) 0.0299(9) Uani 1 1 d .
C10 C -0.0107(3) 0.6878(3) 0.4703(3) 0.0287(8) Uani 1 1 d .

loop_
_atom_site_aniso_label
_atom_site_aniso_U_11
_atom_site_aniso_U_22
_atom_site_aniso_U_33
_atom_site_aniso_U_23
_atom_site_aniso_U_13
_atom_site_aniso_U_12
Cd1 0.0205(2) 0.0290(2) 0.0365(3) 0.000 0.01464(17) 0.000
Cd2 0.0184(2) 0.0310(3) 0.0368(3) -0.00089(16) 0.01329(17) -0.00100(15)
S1 0.0249(5) 0.0670(8) 0.0395(6) 0.0143(6) 0.0147(5) 0.0110(5)
S2 0.0189(5) 0.0742(9) 0.0361(6) -0.0017(5) 0.0109(4) -0.0017(5)
O1 0.0259(14) 0.0275(14) 0.0372(16) -0.0076(12) 0.0053(12) 0.0020(11)
N1 0.0208(16) 0.0330(18) 0.043(2) 0.0028(16) 0.0099(14) -0.0018(14)
N2 0.0205(15) 0.0314(17) 0.0405(19) -0.0105(15) 0.0056(14) -0.0002(13)
N3 0.0189(15) 0.0293(17) 0.0367(19) -0.0034(14) 0.0068(14) -0.0009(13)
N4 0.0334(19) 0.0311(18) 0.051(2) -0.0020(16) 0.0219(17) 0.0031(15)
N5 0.0291(18) 0.048(2) 0.040(2) 0.0071(17) 0.0186(16) 0.0078(16)
C1 0.0214(18) 0.0280(19) 0.039(2) -0.0009(17) 0.0087(16) -0.0011(15)
C2 0.0210(18) 0.042(2) 0.047(3) 0.005(2) 0.0101(18) 0.0029(17)
C3 0.032(2) 0.032(2) 0.059(3) 0.006(2) 0.015(2) 0.0084(18)
C4 0.029(2) 0.031(2) 0.048(3) -0.0037(19) 0.0124(19) -0.0002(17)
C5 0.0214(18) 0.0279(19) 0.032(2) -0.0002(16) 0.0092(16) 0.0011(15)
C6 0.0217(18) 0.0256(18) 0.0282(19) -0.0023(15) 0.0083(15) -0.0018(14)
C7 0.0243(18) 0.0261(18) 0.0296(19) 0.0000(16) 0.0058(15) 0.0009(15)
C8 0.036(2) 0.039(2) 0.043(3) -0.007(2) 0.000(2) -0.005(2)
C9 0.028(2) 0.0255(19) 0.034(2) 0.0022(16) 0.0099(17) 0.0017(15)
C10 0.026(2) 0.0302(19) 0.027(2) 0.0001(16) 0.0074(16) 0.0059(16)

loop_
_atom_type_symbol
_atom_type_description
_atom_type_scat_dispersion_real
_atom_type_scat_dispersion_imag
_atom_type_scat_source
C C 0.0033 0.0016 'International Tables Vol C Tables 4.2.6.8 and 6.1.1.4'
H H 0.0000 0.0000 'International Tables Vol C Tables 4.2.6.8 and 6.1.1.4'
N N 0.0061 0.0033 'International Tables Vol C Tables 4.2.6.8 and 6.1.1.4'
O O 0.0106 0.0060 'International Tables Vol C Tables 4.2.6.8 and 6.1.1.4'
S S 0.1246 0.1234 'International Tables Vol C Tables 4.2.6.8 and 6.1.1.4'
Cd Cd -0.8075 1.2024 'International Tables Vol C Tables 4.2.6.8 and 6.1.1.4'

loop_
_geom_angle_atom_site_label_1
_geom_angle_atom_site_label_2
_geom_angle_atom_site_label_3
_geom_angle
_geom_angle_site_symmetry_1
_geom_angle_site_symmetry_3
N4 Cd1 N4 102.64(18) 2 .
N4 Cd1 N3 170.09(13) 2 2
N4 Cd1 N3 83.24(12) . 2
N4 Cd1 N3 83.24(12) 2 .
N4 Cd1 N3 170.09(13) . .
N3 Cd1 N3 92.13(16) 2 .
N4 Cd1 S2 90.15(10) 2 2
N4 Cd1 S2 93.70(10) . 2
N3 Cd1 S2 81.44(9) 2 2
N3 Cd1 S2 94.27(9) . 2
N4 Cd1 S2 93.69(10) 2 .
N4 Cd1 S2 90.15(10) . .
N3 Cd1 S2 94.27(9) 2 .
N3 Cd1 S2 81.44(9) . .
S2 Cd1 S2 173.86(6) 2 .
N5 Cd2 N5 180.000(1) 1_655 7_566
N5 Cd2 N1 90.27(13) 1_655 7_666
N5 Cd2 N1 89.73(13) 7_566 7_666
N5 Cd2 N1 89.73(13) 1_655 .
N5 Cd2 N1 90.27(13) 7_566 .
N1 Cd2 N1 180.000(1) 7_666 .
N5 Cd2 S1 93.09(10) 1_655 1_655
N5 Cd2 S1 86.91(10) 7_566 1_655
N1 Cd2 S1 91.42(9) 7_666 1_655
N1 Cd2 S1 88.58(9) . 1_655
N5 Cd2 S1 86.91(10) 1_655 7_566
N5 Cd2 S1 93.09(10) 7_566 7_566
N1 Cd2 S1 88.58(9) 7_666 7_566
N1 Cd2 S1 91.42(9) . 7_566
S1 Cd2 S1 180.0 1_655 7_566
C9 S1 Cd2 100.17(15) . 1_455
C10 S2 Cd1 95.59(14) . .
C6 O1 C7 103.1(3) . .
C1 N1 C2 117.9(4) . .
C1 N1 Cd2 121.3(3) . .
C2 N1 Cd2 120.4(3) . .
C6 N2 N3 105.4(3) . .
C7 N3 N2 107.3(3) . .
C7 N3 Cd1 138.6(3) . .
N2 N3 Cd1 113.7(2) . .
C9 N4 Cd1 142.0(3) . .
C10 N5 Cd2 146.5(4) . 1_455
N1 C1 C5 121.9(4) . .
N1 C1 H1 119.0 . .
C5 C1 H1 119.0 . .
N1 C2 C3 123.2(4) . .
N1 C2 H2 118.4 . .
C3 C2 H2 118.4 . .
C2 C3 C4 118.9(4) . .
C2 C3 H3 120.6 . .
C4 C3 H3 120.6 . .
C3 C4 C5 118.8(4) . .
C3 C4 H4 120.6 . .
C5 C4 H4 120.6 . .
C4 C5 C1 119.2(4) . .
C4 C5 C6 122.3(4) . .
C1 C5 C6 118.5(3) . .
N2 C6 O1 113.0(3) . .
N2 C6 C5 127.5(4) . .
O1 C6 C5 119.4(3) . .
N3 C7 O1 111.2(3) . .
N3 C7 C8 129.7(4) . .
O1 C7 C8 119.1(4) . .
C7 C8 H8A 109.5 . .
C7 C8 H8B 109.5 . .
H8A C8 H8B 109.5 . .
C7 C8 H8C 109.5 . .
H8A C8 H8C 109.5 . .
H8B C8 H8C 109.5 . .
N4 C9 S1 179.2(4) . .
N5 C10 S2 178.3(4) . .

loop_
_geom_bond_atom_site_label_1
_geom_bond_atom_site_label_2
_geom_bond_distance
_geom_bond_site_symmetry_2
Cd1 N4 2.302(4) 2
Cd1 N4 2.302(4) .
Cd1 N3 2.431(3) 2
Cd1 N3 2.431(3) .
Cd1 S2 2.7140(15) 2
Cd1 S2 2.7140(15) .
Cd2 N5 2.291(4) 1_655
Cd2 N5 2.291(4) 7_566
Cd2 N1 2.402(3) 7_666
Cd2 N1 2.402(3) .
Cd2 S1 2.7374(14) 1_655
Cd2 S1 2.7374(15) 7_566
S1 C9 1.647(4) .
S1 Cd2 2.7374(14) 1_455
S2 C10 1.647(4) .
O1 C6 1.363(5) .
O1 C7 1.372(5) .
N1 C1 1.349(5) .
N1 C2 1.350(6) .
N2 C6 1.290(5) .
N2 N3 1.413(4) .
N3 C7 1.296(5) .
N4 C9 1.161(5) .
N5 C10 1.153(5) .
N5 Cd2 2.291(4) 1_455
C1 C5 1.392(6) .
C1 H1 0.9300 .
C2 C3 1.376(7) .
C2 H2 0.9300 .
C3 C4 1.381(6) .
C3 H3 0.9300 .
C4 C5 1.390(6) .
C4 H4 0.9300 .
C5 C6 1.470(5) .
C7 C8 1.468(6) .
C8 H8A 0.9600 .
C8 H8B 0.9600 .
C8 H8C 0.9600 .

loop_
_geom_torsion_atom_site_label_1
_geom_torsion_atom_site_label_2
_geom_torsion_atom_site_label_3
_geom_torsion_atom_site_label_4
_geom_torsion
_geom_torsion_site_symmetry_1
N4 Cd1 S2 C10 144.55(18) 2
N4 Cd1 S2 C10 41.88(18) .
N3 Cd1 S2 C10 -41.35(17) 2
N3 Cd1 S2 C10 -132.87(17) .
S2 Cd1 S2 C10 -86.86(15) 2
N5 Cd2 N1 C1 -148.9(3) 1_655
N5 Cd2 N1 C1 31.1(3) 7_566
N1 Cd2 N1 C1 93(100) 7_666
S1 Cd2 N1 C1 -55.8(3) 1_655
S1 Cd2 N1 C1 124.2(3) 7_566
N5 Cd2 N1 C2 24.1(4) 1_655
N5 Cd2 N1 C2 -155.9(4) 7_566
N1 Cd2 N1 C2 -94(100) 7_666
S1 Cd2 N1 C2 117.2(3) 1_655
S1 Cd2 N1 C2 -62.8(3) 7_566
C6 N2 N3 C7 0.5(5) .
C6 N2 N3 Cd1 -173.5(3) .
N4 Cd1 N3 C7 -123.8(4) 2
N4 Cd1 N3 C7 109.2(8) .
N3 Cd1 N3 C7 47.4(4) 2
S2 Cd1 N3 C7 -34.2(4) 2
S2 Cd1 N3 C7 141.4(4) .
N4 Cd1 N3 N2 47.4(3) 2
N4 Cd1 N3 N2 -79.6(8) .
N3 Cd1 N3 N2 -141.4(3) 2
S2 Cd1 N3 N2 137.0(3) 2
S2 Cd1 N3 N2 -47.4(3) .
N4 Cd1 N4 C9 -172.6(6) 2
N3 Cd1 N4 C9 15.5(6) 2
N3 Cd1 N4 C9 -47.0(11) .
S2 Cd1 N4 C9 96.4(6) 2
S2 Cd1 N4 C9 -78.8(6) .
C2 N1 C1 C5 -0.5(6) .
Cd2 N1 C1 C5 172.7(3) .
C1 N1 C2 C3 1.4(7) .
Cd2 N1 C2 C3 -171.9(4) .
N1 C2 C3 C4 -0.8(8) .
C2 C3 C4 C5 -0.8(7) .
C3 C4 C5 C1 1.6(7) .
C3 C4 C5 C6 -177.1(4) .
N1 C1 C5 C4 -1.0(6) .
N1 C1 C5 C6 177.8(4) .
N3 N2 C6 O1 -0.7(5) .
N3 N2 C6 C5 179.8(4) .
C7 O1 C6 N2 0.7(4) .
C7 O1 C6 C5 -179.8(3) .
C4 C5 C6 N2 153.9(4) .
C1 C5 C6 N2 -24.8(6) .
C4 C5 C6 O1 -25.5(6) .
C1 C5 C6 O1 155.8(4) .
N2 N3 C7 O1 0.0(5) .
Cd1 N3 C7 O1 171.6(3) .
N2 N3 C7 C8 -179.8(4) .
Cd1 N3 C7 C8 -8.2(8) .
C6 O1 C7 N3 -0.4(4) .
C6 O1 C7 C8 179.4(4) .
Cd1 N4 C9 S1 -157(31) .
Cd2 S1 C9 N4 -135(32) 1_455
Cd2 N5 C10 S2 156(14) 1_455
Cd1 S2 C10 N5 126(15) .
